data_7716774
loop_
_publ_author_name
'Gobbo, Alberto'
'Pereira, Sarah A. P.'
'Mota, F&#xe1;tima A R'
'Sinenko, Irina'
'Glinkina, Kseniya'
'Rocchi, Dario'
'Guelfi, Massimo'
'Biver, Tarita'
'Donati, Chiara'
'Zacchini, Stefano'
'Saraiva, M L&#xfa;cia M F S'
'Dyson, Paul J.'
'Marchetti, Fabio'

_publ_section_title
;
 Anticancer potential of NSAID-derived tris(pyrazolyl)methane ligands in
 iron(II) sandwich complexes.
;
_journal_issue 32
_journal_name_full 'Dalton transactions (Cambridge, England : 2003)'
_journal_page_first 13503
_journal_page_last 13514
_journal_paper_doi 10.1039/d4dt00920g
_journal_volume 53
_journal_year 2024
_chemical_formula_sum 'C24 H28 N6 O2'
_chemical_formula_weight 432.52
_space_group_crystal_system monoclinic
_space_group_IT_number 14
_space_group_name_Hall '-P 2yn'
_space_group_name_H-M_alt 'P 1 21/n 1'
_atom_sites_solution_hydrogens geom
_audit_creation_method SHELXL-2017/1
_audit_update_record
;
2024-03-12 deposited with the CCDC.	2024-07-02 downloaded from the CCDC.
;
_cell_angle_alpha 90
_cell_angle_beta 94.579(2)
_cell_angle_gamma 90
_cell_formula_units_Z 4
_cell_length_a 13.0977(7)
_cell_length_b 8.4764(5)
_cell_length_c 20.6292(11)
_cell_measurement_reflns_used 9459
_cell_measurement_temperature 100(2)
_cell_measurement_theta_max 33.173
_cell_measurement_theta_min 2.403
_cell_volume 2283.0(2)
_computing_cell_refinement 'APEX3 (Bruker AXS, 2015)'
_computing_data_collection 'APEX3 (Bruker AXS, 2015)'
_computing_data_reduction 'SAINT (Bruker AXS, 2015)'
_computing_molecular_graphics 'ORTEPIII (Johnson, 1996)'
_computing_publication_material 'XCIF 2014/2 (Bruker AXS, 2014)'
_computing_structure_refinement 'SHELXL-2017/1 (Sheldrick, 2017)'
_computing_structure_solution 'SHELXT 2014/5 (Sheldrick, 2014)'
_diffrn_ambient_temperature 100(2)
_diffrn_measured_fraction_theta_full 0.996
_diffrn_measured_fraction_theta_max 0.986
_diffrn_measurement_device_type 'PHOTONII area detector'
_diffrn_measurement_method 'phi and omega scans'
_diffrn_radiation_type MoK\a
_diffrn_radiation_wavelength 0.71073
_diffrn_reflns_av_R_equivalents 0.0412
_diffrn_reflns_av_unetI/netI 0.0276
_diffrn_reflns_Laue_measured_fraction_full 0.996
_diffrn_reflns_Laue_measured_fraction_max 0.986
_diffrn_reflns_limit_h_max 16
_diffrn_reflns_limit_h_min -16
_diffrn_reflns_limit_k_max 10
_diffrn_reflns_limit_k_min -10
_diffrn_reflns_limit_l_max 26
_diffrn_reflns_limit_l_min -26
_diffrn_reflns_number 32182
_diffrn_reflns_point_group_measured_fraction_full 0.996
_diffrn_reflns_point_group_measured_fraction_max 0.986
_diffrn_reflns_theta_full 25.242
_diffrn_reflns_theta_max 26.999
_diffrn_reflns_theta_min 1.981
_diffrn_source 'fine-focus sealed tube'
_exptl_absorpt_coefficient_mu 0.083
_exptl_absorpt_correction_T_max 0.7465
_exptl_absorpt_correction_T_min 0.5975
_exptl_absorpt_correction_type empirical
_exptl_absorpt_process_details
; 
 Data were corrected for Lorentz polarization and absorption
 effects (empirical absorption correction SADABS).
 R(int) =  0.1788 (selected reflections only, before parameter refinement)
 R(int) =  0.0643 (selected reflections only, after parameter refinement)
;
_exptl_crystal_colour colourless
_exptl_crystal_density_diffrn 1.258
_exptl_crystal_description prism
_exptl_crystal_F_000 920
_exptl_crystal_size_max 0.250
_exptl_crystal_size_mid 0.210
_exptl_crystal_size_min 0.190
_refine_diff_density_max 0.416
_refine_diff_density_min -0.257
_refine_diff_density_rms 0.044
_refine_ls_extinction_method none
_refine_ls_goodness_of_fit_ref 1.103
_refine_ls_hydrogen_treatment constr
_refine_ls_matrix_type full
_refine_ls_number_parameters 292
_refine_ls_number_reflns 4906
_refine_ls_number_restraints 0
_refine_ls_restrained_S_all 1.103
_refine_ls_R_factor_all 0.0543
_refine_ls_R_factor_gt 0.0498
_refine_ls_shift/su_max 0.000
_refine_ls_shift/su_mean 0.000
_refine_ls_structure_factor_coef Fsqd
_refine_ls_weighting_details 'w=1/[\s^2^(Fo^2^)+(0.0384P)^2^+1.4610P] where P=(Fo^2^+2Fc^2^)/3'
_refine_ls_weighting_scheme calc
_refine_ls_wR_factor_gt 0.1134
_refine_ls_wR_factor_ref 0.1157
_reflns_Friedel_coverage 0.000
_reflns_number_gt 4532
_reflns_number_total 4906
_reflns_threshold_expression 'I > 2\s(I)'
_cod_data_source_file d4dt00920g2.cif
_cod_data_source_block tpmibu
_cod_depositor_comments 'Adding full bibliography for 7716773--7716774.cif.'
_cod_original_sg_symbol_H-M 'P 21/n'
_cod_database_code 7716774
_shelx_shelxl_version_number 2017/1
_shelx_space_group_comment
;
The symmetry employed for this shelxl refinement is uniquely defined
by the following loop, which should always be used as a source of
symmetry information in preference to the above space-group names.
They are only intended as comments.
;
_shelx_estimated_absorpt_t_min 0.979
_shelx_estimated_absorpt_t_max 0.984

loop_
_space_group_symop_operation_xyz
'x, y, z'
'-x+1/2, y+1/2, -z+1/2'
'-x, -y, -z'
'x-1/2, -y-1/2, z-1/2'

loop_
_atom_site_label
_atom_site_type_symbol
_atom_site_fract_x
_atom_site_fract_y
_atom_site_fract_z
_atom_site_U_iso_or_equiv
_atom_site_adp_type
_atom_site_occupancy
_atom_site_site_symmetry_order
_atom_site_calc_flag
_atom_site_refinement_flags_posn
_atom_site_refinement_flags_adp
_atom_site_refinement_flags_occupancy
_atom_site_disorder_assembly
_atom_site_disorder_group
N1 N 0.64987(9) 0.62735(14) 0.56813(6) 0.0224(3) Uani 1 1 d . . . . .
N2 N 0.70006(13) 0.70256(17) 0.52197(7) 0.0392(4) Uani 1 1 d . . . . .
N3 N 0.60944(9) 0.85829(14) 0.62486(6) 0.0214(3) Uani 1 1 d . . . . .
N4 N 0.63513(10) 0.96544(15) 0.67240(6) 0.0267(3) Uani 1 1 d . . . . .
N5 N 0.58762(9) 0.60611(14) 0.67207(6) 0.0217(3) Uani 1 1 d . . . . .
N6 N 0.48654(10) 0.59225(16) 0.65287(6) 0.0280(3) Uani 1 1 d . . . . .
O1 O 0.95816(9) 0.65123(14) 0.65852(6) 0.0351(3) Uani 1 1 d . . . . .
O2 O 0.80063(8) 0.55433(12) 0.66350(5) 0.0272(2) Uani 1 1 d . . . . .
C1 C 0.65099(11) 0.69994(16) 0.63210(7) 0.0202(3) Uani 1 1 d . . . . .
C2 C 0.62761(12) 0.47637(19) 0.55137(8) 0.0291(3) Uani 1 1 d . . . . .
H2 H 0.594819 0.400753 0.576629 0.035 Uiso 1 1 calc R U . . .
C3 C 0.66123(13) 0.4535(2) 0.49128(8) 0.0345(4) Uani 1 1 d . . . . .
H3 H 0.655596 0.360379 0.465622 0.041 Uiso 1 1 calc R U . . .
C4 C 0.70554(15) 0.5960(2) 0.47570(8) 0.0397(4) Uani 1 1 d . . . . .
H4 H 0.736312 0.614597 0.436234 0.048 Uiso 1 1 calc R U . . .
C5 C 0.53356(12) 0.91083(19) 0.58215(8) 0.0290(3) Uani 1 1 d . . . . .
H5 H 0.502363 0.854754 0.545925 0.035 Uiso 1 1 calc R U . . .
C6 C 0.51035(12) 1.05966(19) 0.60097(8) 0.0309(3) Uani 1 1 d . . . . .
H6 H 0.460934 1.129368 0.580524 0.037 Uiso 1 1 calc R U . . .
C7 C 0.57504(13) 1.08740(19) 0.65689(8) 0.0306(3) Uani 1 1 d . . . . .
H7 H 0.575841 1.182886 0.681040 0.037 Uiso 1 1 calc R U . . .
C8 C 0.61385(12) 0.52545(17) 0.72789(7) 0.0247(3) Uani 1 1 d . . . . .
H8 H 0.680064 0.518865 0.750148 0.030 Uiso 1 1 calc R U . . .
C9 C 0.52640(13) 0.45581(18) 0.74567(8) 0.0307(4) Uani 1 1 d . . . . .
H9 H 0.518811 0.391334 0.782645 0.037 Uiso 1 1 calc R U . . .
C10 C 0.45034(13) 0.49997(19) 0.69763(8) 0.0306(3) Uani 1 1 d . . . . .
H10 H 0.380838 0.467626 0.697128 0.037 Uiso 1 1 calc R U . . .
C11 C 0.76121(11) 0.71150(17) 0.66203(8) 0.0248(3) Uani 1 1 d . . . . .
H11A H 0.802235 0.780374 0.635335 0.030 Uiso 1 1 calc R U . . .
H11B H 0.762965 0.755538 0.706556 0.030 Uiso 1 1 calc R U . . .
C12 C 0.90285(11) 0.53995(18) 0.66273(7) 0.0233(3) Uani 1 1 d . . . . .
C13 C 0.93440(12) 0.36892(18) 0.66841(7) 0.0254(3) Uani 1 1 d . . . . .
H13 H 0.891173 0.317024 0.700082 0.031 Uiso 1 1 calc R U . . .
C14 C 1.04540(13) 0.3565(2) 0.69521(9) 0.0376(4) Uani 1 1 d . . . . .
H14A H 1.088963 0.413313 0.666552 0.056 Uiso 1 1 calc R U . . .
H14B H 1.065738 0.245287 0.697552 0.056 Uiso 1 1 calc R U . . .
H14C H 1.053206 0.402996 0.738820 0.056 Uiso 1 1 calc R U . . .
C15 C 0.91370(11) 0.28661(17) 0.60294(7) 0.0229(3) Uani 1 1 d . . . . .
C16 C 0.96753(12) 0.32460(18) 0.54964(8) 0.0281(3) Uani 1 1 d . . . . .
H16 H 1.015608 0.408710 0.552822 0.034 Uiso 1 1 calc R U . . .
C17 C 0.95180(12) 0.24099(19) 0.49182(8) 0.0289(3) Uani 1 1 d . . . . .
H17 H 0.989389 0.268346 0.455932 0.035 Uiso 1 1 calc R U . . .
C18 C 0.88203(12) 0.11833(18) 0.48588(7) 0.0257(3) Uani 1 1 d . . . . .
C19 C 0.82667(13) 0.08329(19) 0.53892(8) 0.0297(3) Uani 1 1 d . . . . .
H19 H 0.777236 0.001075 0.535494 0.036 Uiso 1 1 calc R U . . .
C20 C 0.84255(12) 0.16635(19) 0.59649(7) 0.0274(3) Uani 1 1 d . . . . .
H20 H 0.803994 0.140341 0.632099 0.033 Uiso 1 1 calc R U . . .
C21 C 0.86456(13) 0.0231(2) 0.42404(8) 0.0328(4) Uani 1 1 d . . . . .
H21A H 0.860616 -0.089971 0.435547 0.039 Uiso 1 1 calc R U . . .
H21B H 0.924227 0.036973 0.398000 0.039 Uiso 1 1 calc R U . . .
C22 C 0.76726(12) 0.06858(19) 0.38219(7) 0.0286(3) Uani 1 1 d . . . . .
H22 H 0.709512 0.072194 0.411074 0.034 Uiso 1 1 calc R U . . .
C23 C 0.77637(14) 0.2300(2) 0.35186(9) 0.0377(4) Uani 1 1 d . . . . .
H23A H 0.830085 0.227895 0.321408 0.057 Uiso 1 1 calc R U . . .
H23B H 0.793999 0.307850 0.386040 0.057 Uiso 1 1 calc R U . . .
H23C H 0.710937 0.258671 0.328480 0.057 Uiso 1 1 calc R U . . .
C24 C 0.74152(14) -0.0556(2) 0.32996(8) 0.0381(4) Uani 1 1 d . . . . .
H24A H 0.676971 -0.027748 0.305310 0.057 Uiso 1 1 calc R U . . .
H24B H 0.734530 -0.158833 0.350536 0.057 Uiso 1 1 calc R U . . .
H24C H 0.796504 -0.060043 0.300461 0.057 Uiso 1 1 calc R U . . .

loop_
_atom_site_aniso_label
_atom_site_aniso_U_11
_atom_site_aniso_U_22
_atom_site_aniso_U_33
_atom_site_aniso_U_23
_atom_site_aniso_U_13
_atom_site_aniso_U_12
N1 0.0272(6) 0.0194(6) 0.0204(6) 0.0006(5) 0.0001(5) 0.0008(5)
N2 0.0614(10) 0.0282(7) 0.0301(7) 0.0001(6) 0.0170(7) -0.0057(7)
N3 0.0250(6) 0.0171(6) 0.0216(6) 0.0007(5) -0.0005(5) 0.0017(5)
N4 0.0329(7) 0.0197(6) 0.0269(6) -0.0037(5) -0.0009(5) 0.0013(5)
N5 0.0239(6) 0.0199(6) 0.0206(6) 0.0012(5) -0.0022(5) -0.0005(5)
N6 0.0234(6) 0.0321(7) 0.0280(7) 0.0006(5) -0.0008(5) -0.0019(5)
O1 0.0266(6) 0.0290(6) 0.0505(7) -0.0076(5) 0.0080(5) 0.0000(5)
O2 0.0236(5) 0.0182(5) 0.0386(6) 0.0018(4) -0.0048(4) 0.0027(4)
C1 0.0239(7) 0.0167(6) 0.0194(6) 0.0009(5) -0.0017(5) 0.0007(5)
C2 0.0326(8) 0.0242(8) 0.0301(8) -0.0057(6) -0.0007(6) -0.0046(6)
C3 0.0387(9) 0.0333(9) 0.0311(8) -0.0112(7) 0.0004(7) -0.0004(7)
C4 0.0554(11) 0.0375(10) 0.0275(8) -0.0031(7) 0.0113(8) 0.0021(8)
C5 0.0293(8) 0.0272(8) 0.0292(8) 0.0033(6) -0.0060(6) 0.0033(6)
C6 0.0284(8) 0.0251(8) 0.0391(9) 0.0082(7) 0.0022(7) 0.0074(6)
C7 0.0384(9) 0.0200(7) 0.0341(8) -0.0008(6) 0.0068(7) 0.0048(6)
C8 0.0350(8) 0.0185(7) 0.0204(7) 0.0006(5) 0.0007(6) 0.0054(6)
C9 0.0426(9) 0.0209(7) 0.0300(8) 0.0049(6) 0.0117(7) 0.0052(6)
C10 0.0310(8) 0.0266(8) 0.0353(8) -0.0009(7) 0.0092(7) -0.0012(6)
C11 0.0242(7) 0.0169(7) 0.0320(8) 0.0004(6) -0.0049(6) 0.0009(5)
C12 0.0255(7) 0.0244(7) 0.0193(7) -0.0051(6) -0.0021(5) -0.0008(6)
C13 0.0264(7) 0.0241(7) 0.0253(7) -0.0003(6) -0.0011(6) 0.0023(6)
C14 0.0356(9) 0.0347(9) 0.0402(9) -0.0039(8) -0.0119(7) 0.0062(7)
C15 0.0234(7) 0.0202(7) 0.0245(7) -0.0016(6) -0.0027(5) 0.0076(5)
C16 0.0254(8) 0.0238(7) 0.0347(8) 0.0009(6) 0.0003(6) -0.0003(6)
C17 0.0286(8) 0.0317(8) 0.0269(7) 0.0025(6) 0.0063(6) 0.0059(6)
C18 0.0314(8) 0.0217(7) 0.0233(7) -0.0018(6) -0.0034(6) 0.0097(6)
C19 0.0348(8) 0.0253(8) 0.0277(8) 0.0028(6) -0.0050(6) -0.0049(6)
C20 0.0295(8) 0.0297(8) 0.0227(7) 0.0032(6) 0.0006(6) -0.0011(6)
C21 0.0409(9) 0.0294(8) 0.0265(8) -0.0058(7) -0.0065(7) 0.0127(7)
C22 0.0265(8) 0.0341(8) 0.0249(7) -0.0017(6) 0.0005(6) 0.0052(6)
C23 0.0357(9) 0.0405(10) 0.0362(9) 0.0075(8) -0.0016(7) 0.0112(8)
C24 0.0383(9) 0.0461(10) 0.0286(8) -0.0052(7) -0.0066(7) 0.0068(8)

loop_
_atom_type_symbol
_atom_type_description
_atom_type_scat_dispersion_real
_atom_type_scat_dispersion_imag
_atom_type_scat_source
C C 0.0033 0.0016 'International Tables Vol C Tables 4.2.6.8 and 6.1.1.4'
H H 0.0000 0.0000 'International Tables Vol C Tables 4.2.6.8 and 6.1.1.4'
N N 0.0061 0.0033 'International Tables Vol C Tables 4.2.6.8 and 6.1.1.4'
O O 0.0106 0.0060 'International Tables Vol C Tables 4.2.6.8 and 6.1.1.4'

loop_
_geom_angle_atom_site_label_1
_geom_angle_atom_site_label_2
_geom_angle_atom_site_label_3
_geom_angle
_geom_angle_site_symmetry_1
_geom_angle_site_symmetry_3
_geom_angle_publ_flag
C2 N1 N2 111.82(13) . . ?
C2 N1 C1 128.23(13) . . ?
N2 N1 C1 117.84(12) . . ?
C4 N2 N1 104.05(14) . . ?
C5 N3 N4 112.18(12) . . ?
C5 N3 C1 128.51(13) . . ?
N4 N3 C1 118.32(11) . . ?
C7 N4 N3 103.85(12) . . ?
N6 N5 C8 112.24(12) . . ?
N6 N5 C1 118.05(11) . . ?
C8 N5 C1 129.71(13) . . ?
C10 N6 N5 104.04(13) . . ?
C12 O2 C11 116.27(12) . . ?
N3 C1 N5 109.77(11) . . ?
N3 C1 N1 108.73(11) . . ?
N5 C1 N1 108.57(11) . . ?
N3 C1 C11 108.47(11) . . ?
N5 C1 C11 111.72(12) . . ?
N1 C1 C11 109.54(12) . . ?
N1 C2 C3 106.78(15) . . ?
N1 C2 H2 126.6 . . ?
C3 C2 H2 126.6 . . ?
C2 C3 C4 104.98(15) . . ?
C2 C3 H3 127.5 . . ?
C4 C3 H3 127.5 . . ?
N2 C4 C3 112.33(15) . . ?
N2 C4 H4 123.8 . . ?
C3 C4 H4 123.8 . . ?
N3 C5 C6 106.80(14) . . ?
N3 C5 H5 126.6 . . ?
C6 C5 H5 126.6 . . ?
C5 C6 C7 104.91(14) . . ?
C5 C6 H6 127.5 . . ?
C7 C6 H6 127.5 . . ?
N4 C7 C6 112.23(14) . . ?
N4 C7 H7 123.9 . . ?
C6 C7 H7 123.9 . . ?
N5 C8 C9 106.53(14) . . ?
N5 C8 H8 126.7 . . ?
C9 C8 H8 126.7 . . ?
C8 C9 C10 105.03(14) . . ?
C8 C9 H9 127.5 . . ?
C10 C9 H9 127.5 . . ?
N6 C10 C9 112.15(15) . . ?
N6 C10 H10 123.9 . . ?
C9 C10 H10 123.9 . . ?
O2 C11 C1 106.09(11) . . ?
O2 C11 H11A 110.5 . . ?
C1 C11 H11A 110.5 . . ?
O2 C11 H11B 110.5 . . ?
C1 C11 H11B 110.5 . . ?
H11A C11 H11B 108.7 . . ?
O1 C12 O2 122.55(14) . . ?
O1 C12 C13 126.81(14) . . ?
O2 C12 C13 110.64(12) . . ?
C12 C13 C14 110.07(13) . . ?
C12 C13 C15 110.03(12) . . ?
C14 C13 C15 112.85(13) . . ?
C12 C13 H13 107.9 . . ?
C14 C13 H13 107.9 . . ?
C15 C13 H13 107.9 . . ?
C13 C14 H14A 109.5 . . ?
C13 C14 H14B 109.5 . . ?
H14A C14 H14B 109.5 . . ?
C13 C14 H14C 109.5 . . ?
H14A C14 H14C 109.5 . . ?
H14B C14 H14C 109.5 . . ?
C20 C15 C16 118.42(14) . . ?
C20 C15 C13 119.61(13) . . ?
C16 C15 C13 121.92(14) . . ?
C17 C16 C15 120.74(15) . . ?
C17 C16 H16 119.6 . . ?
C15 C16 H16 119.6 . . ?
C18 C17 C16 120.76(14) . . ?
C18 C17 H17 119.6 . . ?
C16 C17 H17 119.6 . . ?
C17 C18 C19 118.21(14) . . ?
C17 C18 C21 122.04(15) . . ?
C19 C18 C21 119.75(15) . . ?
C20 C19 C18 120.97(15) . . ?
C20 C19 H19 119.5 . . ?
C18 C19 H19 119.5 . . ?
C15 C20 C19 120.88(14) . . ?
C15 C20 H20 119.6 . . ?
C19 C20 H20 119.6 . . ?
C18 C21 C22 113.88(13) . . ?
C18 C21 H21A 108.8 . . ?
C22 C21 H21A 108.8 . . ?
C18 C21 H21B 108.8 . . ?
C22 C21 H21B 108.8 . . ?
H21A C21 H21B 107.7 . . ?
C23 C22 C24 110.62(14) . . ?
C23 C22 C21 111.79(14) . . ?
C24 C22 C21 110.62(13) . . ?
C23 C22 H22 107.9 . . ?
C24 C22 H22 107.9 . . ?
C21 C22 H22 107.9 . . ?
C22 C23 H23A 109.5 . . ?
C22 C23 H23B 109.5 . . ?
H23A C23 H23B 109.5 . . ?
C22 C23 H23C 109.5 . . ?
H23A C23 H23C 109.5 . . ?
H23B C23 H23C 109.5 . . ?
C22 C24 H24A 109.5 . . ?
C22 C24 H24B 109.5 . . ?
H24A C24 H24B 109.5 . . ?
C22 C24 H24C 109.5 . . ?
H24A C24 H24C 109.5 . . ?
H24B C24 H24C 109.5 . . ?

loop_
_geom_bond_atom_site_label_1
_geom_bond_atom_site_label_2
_geom_bond_distance
_geom_bond_site_symmetry_2
_geom_bond_publ_flag
N1 C2 1.351(2) . ?
N1 N2 1.3584(18) . ?
N1 C1 1.4551(18) . ?
N2 C4 1.321(2) . ?
N3 C5 1.3500(19) . ?
N3 N4 1.3592(17) . ?
N3 C1 1.4517(18) . ?
N4 C7 1.323(2) . ?
N5 N6 1.3564(17) . ?
N5 C8 1.3594(18) . ?
N5 C1 1.4528(18) . ?
N6 C10 1.326(2) . ?
O1 C12 1.1967(19) . ?
O2 C12 1.3457(18) . ?
O2 C11 1.4282(17) . ?
C1 C11 1.527(2) . ?
C2 C3 1.362(2) . ?
C2 H2 0.9500 . ?
C3 C4 1.388(3) . ?
C3 H3 0.9500 . ?
C4 H4 0.9500 . ?
C5 C6 1.361(2) . ?
C5 H5 0.9500 . ?
C6 C7 1.396(2) . ?
C6 H6 0.9500 . ?
C7 H7 0.9500 . ?
C8 C9 1.365(2) . ?
C8 H8 0.9500 . ?
C9 C10 1.399(2) . ?
C9 H9 0.9500 . ?
C10 H10 0.9500 . ?
C11 H11A 0.9900 . ?
C11 H11B 0.9900 . ?
C12 C13 1.509(2) . ?
C13 C14 1.517(2) . ?
C13 C15 1.525(2) . ?
C13 H13 1.0000 . ?
C14 H14A 0.9800 . ?
C14 H14B 0.9800 . ?
C14 H14C 0.9800 . ?
C15 C20 1.380(2) . ?
C15 C16 1.390(2) . ?
C16 C17 1.389(2) . ?
C16 H16 0.9500 . ?
C17 C18 1.383(2) . ?
C17 H17 0.9500 . ?
C18 C19 1.392(2) . ?
C18 C21 1.511(2) . ?
C19 C20 1.382(2) . ?
C19 H19 0.9500 . ?
C20 H20 0.9500 . ?
C21 C22 1.530(2) . ?
C21 H21A 0.9900 . ?
C21 H21B 0.9900 . ?
C22 C23 1.513(2) . ?
C22 C24 1.525(2) . ?
C22 H22 1.0000 . ?
C23 H23A 0.9800 . ?
C23 H23B 0.9800 . ?
C23 H23C 0.9800 . ?
C24 H24A 0.9800 . ?
C24 H24B 0.9800 . ?
C24 H24C 0.9800 . ?
